data_2013849
loop_
_publ_author_name
'Carvalho, Carlos E. M.'
'Wardell, Solange M. S. V.'
'Wardell, James L.'
'Skakle, Janet M. S.,'
'Low, John N.'
'Glidewell, Christopher'

_publ_section_title
;
 Three <i>N</i>^2^-benzoyloxybenzamidines: sheet structures built from
 hard and soft hydrogen bonds and aromatic \p--\p stacking interactions
;
_journal_issue 1
_journal_name_full 'Acta Crystallographica Section C'
_journal_page_first o28
_journal_page_last o32
_journal_paper_doi 10.1107/S0108270103025435
_journal_volume 60
_journal_year 2004
_chemical_formula_iupac 'C14 H12 N2 O2'
_chemical_formula_moiety 'C14 H12 N2 O2'
_chemical_formula_sum 'C14 H12 N2 O2'
_chemical_formula_weight 240.26
_chemical_name_systematic
;
N^2^-(Benzoyloxy)benzamidine
;
_space_group_IT_number 14
_symmetry_cell_setting monoclinic
_symmetry_space_group_name_Hall '-P 2yn'
_symmetry_space_group_name_H-M 'P 1 21/n 1'
_atom_sites_solution_hydrogens geom
_atom_sites_solution_primary direct
_atom_sites_solution_secondary difmap
_cell_angle_alpha 90.00
_cell_angle_beta 108.4804(16)
_cell_angle_gamma 90.00
_cell_formula_units_Z 4
_cell_length_a 7.0415(2)
_cell_length_b 21.4704(7)
_cell_length_c 8.0570(3)
_cell_measurement_reflns_used 2614
_cell_measurement_temperature 120(2)
_cell_measurement_theta_max 27.47
_cell_measurement_theta_min 3.19
_cell_volume 1155.27(7)
_computing_cell_refinement 'DENZO--SMN (Otwinowski & Minor, 1997)'
_computing_data_collection 'KappaCCD Server Software (Nonius, 1997)'
_computing_data_reduction DENZO--SMN
_computing_molecular_graphics 'PLATON (Spek, 2003)'
_computing_publication_material 'SHELXL97 and PRPKAPPA (Ferguson, 1999)'
_computing_structure_refinement 'SHELXL97 (Sheldrick, 1997)'
_computing_structure_solution 'SHELXS97 (Sheldrick, 1997)'
_diffrn_ambient_temperature 120(2)
_diffrn_measured_fraction_theta_full 0.997
_diffrn_measured_fraction_theta_max 0.988
_diffrn_measurement_device_type 'Nonius KappaCCD'
_diffrn_measurement_method '\f scans, and \w scans with \k offsets'
_diffrn_radiation_monochromator graphite
_diffrn_radiation_source 'rotating anode'
_diffrn_radiation_type 'Mo K\a'
_diffrn_radiation_wavelength 0.71073
_diffrn_reflns_av_R_equivalents 0.0555
_diffrn_reflns_av_sigmaI/netI 0.0634
_diffrn_reflns_limit_h_max 9
_diffrn_reflns_limit_h_min -9
_diffrn_reflns_limit_k_max 27
_diffrn_reflns_limit_k_min -27
_diffrn_reflns_limit_l_max 10
_diffrn_reflns_limit_l_min -10
_diffrn_reflns_number 10316
_diffrn_reflns_theta_full 26.50
_diffrn_reflns_theta_max 27.47
_diffrn_reflns_theta_min 3.19
_diffrn_standards_decay_% negligible
_exptl_absorpt_coefficient_mu 0.094
_exptl_absorpt_correction_T_max 0.993
_exptl_absorpt_correction_T_min 0.967
_exptl_absorpt_correction_type multi-scan
_exptl_absorpt_process_details '(DENZO--SMN; Otwinowski & Minor, 1997)'
_exptl_crystal_colour colourless
_exptl_crystal_density_diffrn 1.381
_exptl_crystal_density_method 'not measured'
_exptl_crystal_description plate
_exptl_crystal_F_000 504
_exptl_crystal_size_max 0.25
_exptl_crystal_size_mid 0.20
_exptl_crystal_size_min 0.08
_refine_diff_density_max 0.213
_refine_diff_density_min -0.267
_refine_ls_extinction_method none
_refine_ls_goodness_of_fit_ref 0.964
_refine_ls_hydrogen_treatment constr
_refine_ls_matrix_type full
_refine_ls_number_parameters 165
_refine_ls_number_reflns 2614
_refine_ls_number_restraints 0
_refine_ls_restrained_S_all 0.964
_refine_ls_R_factor_all 0.0909
_refine_ls_R_factor_gt 0.0493
_refine_ls_shift/su_max 0.000
_refine_ls_shift/su_mean 0.000
_refine_ls_structure_factor_coef Fsqd
_refine_ls_weighting_details 'w=1/[\s^2^(Fo^2^)+(0.0719P)^2^+0.0022P] where P=(Fo^2^+2Fc^2^)/3'
_refine_ls_weighting_scheme calc
_refine_ls_wR_factor_gt 0.1100
_refine_ls_wR_factor_ref 0.1289
_reflns_number_gt 1708
_reflns_number_total 2614
_reflns_threshold_expression I>2\s(I)
_cod_data_source_file sk1677.cif
_cod_data_source_block I
_cod_depositor_comments
;
The following automatic conversions were performed:

'_exptl_absorpt_correction_type' value 'Multi-scan' changed to
'multi-scan' according to
/home/saulius/struct/CIF-dictionaries/cif_core.dic dictionary named
'cif_core.dic' version 2.4.1 from 2010-06-29.

Automatic conversion script
Id: cif_fix_values 1715 2011-07-08 13:25:40Z adriana 
;
_cod_original_sg_symbol_H-M 'P 21/n'
_cod_database_code 2013849
_cod_database_fobs_code 2013849

loop_
_symmetry_equiv_pos_as_xyz
'x, y, z'
'x+1/2, -y+1/2, z+1/2'
'-x, -y, -z'
'-x-1/2, y-1/2, -z-1/2'

loop_
_atom_site_label
_atom_site_fract_x
_atom_site_fract_y
_atom_site_fract_z
_atom_site_U_iso_or_equiv
_atom_site_adp_type
_atom_site_calc_flag
_atom_site_refinement_flags
_atom_site_occupancy
_atom_site_disorder_assembly
_atom_site_disorder_group
_atom_site_type_symbol
O1 0.68674(18) 0.20793(5) 1.03591(14) 0.0222(3) Uani d . 1 . . O
O5 0.62128(19) 0.11800(5) 0.87945(15) 0.0265(3) Uani d . 1 . . O
N2 0.6429(2) 0.23953(6) 0.86857(17) 0.0220(3) Uani d . 1 . . N
N4 0.8343(2) 0.31800(7) 1.05407(17) 0.0218(3) Uani d . 1 . . N
C3 0.7286(2) 0.29369(7) 0.8972(2) 0.0186(4) Uani d . 1 . . C
C5 0.6621(2) 0.14541(8) 1.0169(2) 0.0189(4) Uani d . 1 . . C
C11 0.6990(2) 0.33248(7) 0.7376(2) 0.0180(4) Uani d . 1 . . C
C12 0.6842(2) 0.30402(8) 0.5786(2) 0.0216(4) Uani d . 1 . . C
C13 0.6554(2) 0.33948(8) 0.4299(2) 0.0252(4) Uani d . 1 . . C
C14 0.6435(3) 0.40380(8) 0.4378(2) 0.0263(4) Uani d . 1 . . C
C15 0.6600(3) 0.43238(8) 0.5957(2) 0.0254(4) Uani d . 1 . . C
C16 0.6863(2) 0.39696(8) 0.7450(2) 0.0214(4) Uani d . 1 . . C
C21 0.6908(2) 0.11529(7) 1.1906(2) 0.0182(4) Uani d . 1 . . C
C22 0.7371(2) 0.14931(8) 1.3457(2) 0.0207(4) Uani d . 1 . . C
C23 0.7585(3) 0.11870(8) 1.5029(2) 0.0244(4) Uani d . 1 . . C
C24 0.7311(3) 0.05492(8) 1.5044(2) 0.0270(4) Uani d . 1 . . C
C25 0.6868(3) 0.02098(8) 1.3499(2) 0.0283(4) Uani d . 1 . . C
C26 0.6678(3) 0.05123(8) 1.1937(2) 0.0230(4) Uani d . 1 . . C
H12 0.6939 0.2600 0.5725 0.026 Uiso calc R 1 . . H
H13 0.6437 0.3198 0.3216 0.030 Uiso calc R 1 . . H
H14 0.6240 0.4281 0.3353 0.032 Uiso calc R 1 . . H
H15 0.6534 0.4765 0.6017 0.030 Uiso calc R 1 . . H
H16 0.6957 0.4168 0.8527 0.026 Uiso calc R 1 . . H
H22 0.7540 0.1932 1.3441 0.025 Uiso calc R 1 . . H
H23 0.7919 0.1416 1.6092 0.029 Uiso calc R 1 . . H
H24 0.7426 0.0342 1.6114 0.032 Uiso calc R 1 . . H
H25 0.6696 -0.0229 1.3515 0.034 Uiso calc R 1 . . H
H26 0.6388 0.0280 1.0883 0.028 Uiso calc R 1 . . H
H41 0.8959 0.2907 1.1487 0.026 Uiso d PR 1 . . H
H42 0.9223 0.3516 1.0544 0.026 Uiso d PR 1 . . H

loop_
_atom_site_aniso_label
_atom_site_aniso_U_11
_atom_site_aniso_U_22
_atom_site_aniso_U_33
_atom_site_aniso_U_12
_atom_site_aniso_U_13
_atom_site_aniso_U_23
O1 0.0294(6) 0.0216(7) 0.0139(6) -0.0021(5) 0.0044(5) 0.0035(5)
O5 0.0353(7) 0.0260(7) 0.0171(6) 0.0000(5) 0.0068(5) -0.0015(5)
N4 0.0255(8) 0.0222(7) 0.0150(7) -0.0020(6) 0.0028(6) 0.0002(6)
N2 0.0276(8) 0.0231(8) 0.0126(7) -0.0019(6) 0.0026(6) 0.0054(5)
C3 0.0188(8) 0.0208(9) 0.0162(8) 0.0012(6) 0.0057(7) 0.0006(6)
C5 0.0154(8) 0.0222(9) 0.0185(9) -0.0008(6) 0.0044(6) 0.0020(7)
C11 0.0151(8) 0.0220(9) 0.0163(8) -0.0013(6) 0.0039(7) 0.0013(6)
C12 0.0229(9) 0.0217(9) 0.0195(8) -0.0009(7) 0.0056(7) 0.0000(7)
C13 0.0255(9) 0.0316(10) 0.0183(9) -0.0023(7) 0.0068(7) -0.0020(7)
C14 0.0258(9) 0.0308(10) 0.0196(9) -0.0030(7) 0.0032(7) 0.0092(7)
C15 0.0258(9) 0.0207(9) 0.0258(9) -0.0016(7) 0.0029(8) 0.0038(7)
C16 0.0194(8) 0.0239(9) 0.0199(9) -0.0009(7) 0.0045(7) -0.0014(7)
C21 0.0134(7) 0.0231(9) 0.0168(8) 0.0020(6) 0.0030(6) 0.0017(6)
C22 0.0204(8) 0.0208(9) 0.0203(8) -0.0003(7) 0.0054(7) 0.0026(7)
C23 0.0252(9) 0.0299(10) 0.0164(8) 0.0026(7) 0.0042(7) -0.0005(7)
C24 0.0317(10) 0.0275(10) 0.0222(9) 0.0036(8) 0.0090(8) 0.0094(7)
C25 0.0366(10) 0.0188(9) 0.0294(10) 0.0018(8) 0.0104(8) 0.0048(8)
C26 0.0252(9) 0.0216(9) 0.0219(9) 0.0002(7) 0.0071(7) -0.0014(7)

loop_
_atom_type_symbol
_atom_type_description
_atom_type_scat_dispersion_real
_atom_type_scat_dispersion_imag
_atom_type_scat_source
C C 0.0033 0.0016 'International Tables Vol C Tables 4.2.6.8 and 6.1.1.4'
H H 0.0000 0.0000 'International Tables Vol C Tables 4.2.6.8 and 6.1.1.4'
N N 0.0061 0.0033 'International Tables Vol C Tables 4.2.6.8 and 6.1.1.4'
O O 0.0106 0.0060 'International Tables Vol C Tables 4.2.6.8 and 6.1.1.4'

loop_
_geom_angle_atom_site_label_1
_geom_angle_atom_site_label_2
_geom_angle_atom_site_label_3
_geom_angle
_geom_angle_publ_flag
C5 O1 N2 112.07(12) no
C3 N4 H41 119.2 no
C3 N4 H42 117.4 no
H41 N4 H42 109.5 no
C3 N2 O1 107.69(12) no
N2 C3 N4 126.84(14) no
N2 C3 C11 114.70(14) no
N4 C3 C11 118.43(14) no
O5 C5 O1 124.86(14) no
O5 C5 C21 124.77(15) no
O1 C5 C21 110.37(13) no
C16 C11 C12 119.28(15) no
C16 C11 C3 120.87(15) no
C12 C11 C3 119.84(14) no
C13 C12 C11 120.28(16) no
C13 C12 H12 119.9 no
C11 C12 H12 119.9 no
C12 C13 C14 120.28(16) no
C12 C13 H13 119.9 no
C14 C13 H13 119.9 no
C15 C14 C13 119.72(16) no
C15 C14 H14 120.1 no
C13 C14 H14 120.1 no
C16 C15 C14 120.27(16) no
C16 C15 H15 119.9 no
C14 C15 H15 119.9 no
C15 C16 C11 120.16(16) no
C15 C16 H16 119.9 no
C11 C16 H16 119.9 no
C26 C21 C22 119.93(15) no
C26 C21 C5 117.66(14) no
C22 C21 C5 122.41(15) no
C23 C22 C21 119.71(16) no
C23 C22 H22 120.1 no
C21 C22 H22 120.1 no
C24 C23 C22 119.98(16) no
C24 C23 H23 120.0 no
C22 C23 H23 120.0 no
C25 C24 C23 120.26(16) no
C25 C24 H24 119.9 no
C23 C24 H24 119.9 no
C24 C25 C26 119.84(16) no
C24 C25 H25 120.1 no
C26 C25 H25 120.1 no
C25 C26 C21 120.26(16) no
C25 C26 H26 119.9 no
C21 C26 H26 119.9 no

loop_
_geom_bond_atom_site_label_1
_geom_bond_atom_site_label_2
_geom_bond_site_symmetry_2
_geom_bond_distance
_geom_bond_publ_flag
O1 C5 . 1.356(2) no
O1 N2 . 1.452(2) no
O5 C5 . 1.206(2) no
N4 C3 . 1.352(2) no
N4 H41 . 0.95 no
N4 H42 . 0.95 no
N2 C3 . 1.297(2) no
C3 C11 . 1.490(2) no
C5 C21 . 1.496(2) no
C11 C16 . 1.390(2) no
C11 C12 . 1.393(2) no
C12 C13 . 1.379(2) no
C12 H12 . 0.95 no
C13 C14 . 1.386(3) no
C13 H13 . 0.95 no
C14 C15 . 1.383(3) no
C14 H14 . 0.95 no
C15 C16 . 1.385(2) no
C15 H15 . 0.95 no
C16 H16 . 0.95 no
C21 C26 . 1.386(2) no
C21 C22 . 1.394(2) no
C22 C23 . 1.392(2) no
C22 H22 . 0.95 no
C23 C24 . 1.383(2) no
C23 H23 . 0.95 no
C24 C25 . 1.389(3) no
C24 H24 . 0.95 no
C25 C26 . 1.384(2) no
C25 H25 . 0.95 no
C26 H26 . 0.95 no

loop_
_geom_hbond_atom_site_label_D
_geom_hbond_atom_site_label_H
_geom_hbond_atom_site_label_A
_geom_hbond_site_symmetry_A
_geom_hbond_distance_DH
_geom_hbond_distance_HA
_geom_hbond_distance_DA
_geom_hbond_angle_DHA
_geom_hbond_publ_flag
N4 H41 N2 2 0.95 2.15 3.029(2) 153 y

loop_
_geom_torsion_atom_site_label_1
_geom_torsion_atom_site_label_2
_geom_torsion_atom_site_label_3
_geom_torsion_atom_site_label_4
_geom_torsion
_geom_torsion_publ_flag
C5 O1 N2 C3 -160.0(2) no
O1 N2 C3 N4 -2.1(2) no
O1 N2 C3 C11 179.8(2) no
N2 O1 C5 O5 4.5(2) no
N2 O1 C5 C21 -175.0(2) no
N2 C3 C11 C16 146.99(15) no
N4 C3 C11 C16 -31.2(2) no
N2 C3 C11 C12 -33.2(2) no
N4 C3 C11 C12 148.57(16) no
C16 C11 C12 C13 -0.6(2) no
C3 C11 C12 C13 179.58(15) no
C11 C12 C13 C14 0.8(3) no
C12 C13 C14 C15 -0.2(3) no
C13 C14 C15 C16 -0.7(3) no
C14 C15 C16 C11 0.9(3) no
C12 C11 C16 C15 -0.2(2) no
C3 C11 C16 C15 179.58(15) no
O5 C5 C21 C26 -0.4(2) no
O1 C5 C21 C26 179.11(14) no
O5 C5 C21 C22 -179.73(15) no
O1 C5 C21 C22 -0.2(2) no
C26 C21 C22 C23 -0.5(2) no
C5 C21 C22 C23 178.86(15) no
C21 C22 C23 C24 -0.9(2) no
C22 C23 C24 C25 1.5(3) no
C23 C24 C25 C26 -0.7(3) no
C24 C25 C26 C21 -0.6(3) no
C22 C21 C26 C25 1.2(2) no
C5 C21 C26 C25 -178.13(16) no

loop_
_cod_related_entry_id
_cod_related_entry_database
_cod_related_entry_code
1 ChemSpider 226924
